data_7116706
loop_
_publ_author_name
'Subban Kathiravan'
'Shishir Ghosh'
'Graeme Hogarth'
'Ian A. Nicholls'

_publ_section_title
;
 Copper catalysed amidation of aryl halides through chelation assistance
;
_journal_name_full Chem.Commun.
_journal_page_first 4834
_journal_paper_doi 10.1039/C4cc09940K
_journal_volume 51
_journal_year 2015
_chemical_formula_moiety 'C25 H24 N2 O'
_chemical_formula_sum 'C25 H24 N2 O'
_chemical_formula_weight 368.48
_space_group_crystal_system triclinic
_space_group_IT_number 2
_space_group_name_Hall '-P 1'
_space_group_name_H-M_alt 'P -1'
_symmetry_Int_Tables_number 2
_symmetry_space_group_name_Hall '-P 1'
_symmetry_space_group_name_H-M 'P -1'
_atom_sites_solution_primary direct
_audit_creation_date 2014-07-18
_audit_creation_method
;
Olex2 1.2
(compiled 2013.11.15 svn.r2834 for OlexSys, GUI svn.r4709)
;
_audit_update_record
;
2014-12-08 deposited with the CCDC.
2015-02-13 downloaded from the CCDC.
;
_cell_angle_alpha 91.766(3)
_cell_angle_beta 93.926(3)
_cell_angle_gamma 97.631(3)
_cell_formula_units_Z 2
_cell_length_a 9.4910(4)
_cell_length_b 9.5574(3)
_cell_length_c 10.9648(4)
_cell_measurement_reflns_used 5260
_cell_measurement_temperature 150.00(10)
_cell_measurement_theta_max 73.7450
_cell_measurement_theta_min 5.9900
_cell_volume 982.69(6)
_computing_cell_refinement
;
CrysAlisPro, Agilent Technologies,
Version 1.171.36.28 (release 01-02-2013 CrysAlis171 .NET)
(compiled Feb  1 2013,16:14:44)
;
_computing_data_collection
;
CrysAlisPro, Agilent Technologies,
Version 1.171.36.28 (release 01-02-2013 CrysAlis171 .NET)
(compiled Feb  1 2013,16:14:44)
;
_computing_data_reduction
;
CrysAlisPro, Agilent Technologies,
Version 1.171.36.28 (release 01-02-2013 CrysAlis171 .NET)
(compiled Feb  1 2013,16:14:44)
;
_computing_molecular_graphics 'Olex2 (Dolomanov et al., 2009)'
_computing_publication_material 'Olex2 (Dolomanov et al., 2009)'
_computing_structure_refinement 'olex2.refine (Bourhis et al., 2013)'
_computing_structure_solution 'ShelXS (Sheldrick, 2008)'
_diffrn_ambient_temperature 150.00(10)
_diffrn_detector_area_resol_mean 5.2031
_diffrn_measured_fraction_theta_full 0.9323
_diffrn_measured_fraction_theta_max 0.9323
_diffrn_measurement_details
;
  1 omega  -48.00   32.00   1.0000    1.0000
omega____ theta____ kappa____ phi______ frames
    -      -38.5000   38.0000    0.0000 80

  2 omega -116.00   -6.00   1.0000    1.0000
omega____ theta____ kappa____ phi______ frames
    -      -38.5000  -19.0000 -180.0000 110

  3 omega   27.00   60.00   1.0000    1.0000
omega____ theta____ kappa____ phi______ frames
    -       44.2890 -130.0000 -130.0000 33

  4 omega    9.00   83.00   1.0000    1.0000
omega____ theta____ kappa____ phi______ frames
    -       44.2890  -99.0000   90.0000 74

  5 omega   72.00   98.00   1.0000    1.0000
omega____ theta____ kappa____ phi______ frames
    -       44.2890 -130.0000 -130.0000 26

  6 omega   30.00  102.00   1.0000    1.0000
omega____ theta____ kappa____ phi______ frames
    -      105.9441  -94.0000 -180.0000 72

  7 omega   33.00   90.00   1.0000    1.0000
omega____ theta____ kappa____ phi______ frames
    -      105.9441  -30.0000   30.0000 57

  8 omega   35.00   89.00   1.0000    1.0000
omega____ theta____ kappa____ phi______ frames
    -      105.9441  -30.0000 -120.0000 54

  9 omega  129.00  178.00   1.0000    1.0000
omega____ theta____ kappa____ phi______ frames
    -      105.9441   30.0000  -60.0000 49

 10 omega   86.00  115.00   1.0000    1.0000
omega____ theta____ kappa____ phi______ frames
    -      105.9441   30.0000  -60.0000 29

 11 omega   95.00  120.00   1.0000    1.0000
omega____ theta____ kappa____ phi______ frames
    -      105.9441  125.0000  120.0000 25

 12 omega  138.00  176.00   1.0000    1.0000
omega____ theta____ kappa____ phi______ frames
    -      105.9441  125.0000  120.0000 38

 13 omega   34.00   88.00   1.0000    1.0000
omega____ theta____ kappa____ phi______ frames
    -      105.9441  -30.0000  -60.0000 54

 14 omega   37.00   82.00   1.0000    1.0000
omega____ theta____ kappa____ phi______ frames
    -      105.9441  -94.0000   60.0000 45

 15 omega   63.00  108.00   1.0000    1.0000
omega____ theta____ kappa____ phi______ frames
    -      105.9441  -94.0000  -90.0000 45

 16 omega   33.00   80.00   1.0000    1.0000
omega____ theta____ kappa____ phi______ frames
    -      105.9441  -30.0000  120.0000 47

 17 omega  110.00  169.00   1.0000    1.0000
omega____ theta____ kappa____ phi______ frames
    -      105.9441   45.0000 -150.0000 59

 18 omega   40.00   93.00   1.0000    1.0000
omega____ theta____ kappa____ phi______ frames
    -      105.9441  -45.0000 -180.0000 53

 19 omega  138.00  173.00   1.0000    1.0000
omega____ theta____ kappa____ phi______ frames
    -      105.9441  125.0000 -120.0000 35

 20 omega   83.00  117.00   1.0000    1.0000
omega____ theta____ kappa____ phi______ frames
    -      105.9441 -125.0000  120.0000 34
;
_diffrn_measurement_device_type 'SuperNova, Dual, Cu at zero, Atlas'
_diffrn_measurement_method '\w scans'
_diffrn_orient_matrix_UB_11 -0.1540797000
_diffrn_orient_matrix_UB_12 0.0308117000
_diffrn_orient_matrix_UB_13 0.0103842000
_diffrn_orient_matrix_UB_21 0.0217225000
_diffrn_orient_matrix_UB_22 -0.0009658000
_diffrn_orient_matrix_UB_23 0.1404861000
_diffrn_orient_matrix_UB_31 0.0524609000
_diffrn_orient_matrix_UB_32 0.1598171000
_diffrn_orient_matrix_UB_33 0.0046404000
_diffrn_radiation_monochromator mirror
_diffrn_radiation_type 'Cu K\a'
_diffrn_radiation_wavelength 1.54184
_diffrn_reflns_av_R_equivalents 0.0200
_diffrn_reflns_av_unetI/netI 0.0214
_diffrn_reflns_limit_h_max 11
_diffrn_reflns_limit_h_min -11
_diffrn_reflns_limit_k_max 11
_diffrn_reflns_limit_k_min -6
_diffrn_reflns_limit_l_max 13
_diffrn_reflns_limit_l_min -13
_diffrn_reflns_number 6341
_diffrn_reflns_theta_full 74.0294
_diffrn_reflns_theta_max 74.03
_diffrn_reflns_theta_min 5.99
_diffrn_source 'SuperNova (Cu) X-ray Source'
_exptl_absorpt_coefficient_mu 0.593
_exptl_absorpt_correction_T_max 0.516
_exptl_absorpt_correction_T_min 0.362
_exptl_absorpt_correction_type gaussian
_exptl_absorpt_process_details
;
CrysAlisPro, Agilent Technologies,
Version 1.171.36.28 (release 01-02-2013 CrysAlis171 .NET)
(compiled Feb  1 2013,16:14:44)
Numerical absorption correction based on gaussian integration over
            a multifaceted crystal model
;
_exptl_crystal_colour yellow
_exptl_crystal_colour_primary yellow
_exptl_crystal_density_diffrn 1.2452
_exptl_crystal_description block
_exptl_crystal_F_000 393.1307
_exptl_crystal_size_max 0.5911
_exptl_crystal_size_mid 0.4497
_exptl_crystal_size_min 0.3462
_refine_diff_density_max 0.2037
_refine_diff_density_min -0.1514
_refine_diff_density_rms 0.0311
_refine_ls_d_res_high 0.8019
_refine_ls_d_res_low 7.3915
_refine_ls_goodness_of_fit_ref 1.0610
_refine_ls_hydrogen_treatment mixed
_refine_ls_matrix_type full
_refine_ls_number_constraints 42
_refine_ls_number_parameters 253
_refine_ls_number_reflns 3716
_refine_ls_number_restraints 0
_refine_ls_restrained_S_all 1.0610
_refine_ls_R_factor_all 0.0431
_refine_ls_R_factor_gt 0.0402
_refine_ls_shift/su_max 0.0003
_refine_ls_shift/su_mean 0.0001
_refine_ls_structure_factor_coef Fsqd
_refine_ls_weighting_details 'w=1/[\s^2^(Fo^2^)+(0.0553P)^2^+0.1700P] where P=(Fo^2^+2Fc^2^)/3'
_refine_ls_weighting_scheme calc
_refine_ls_wR_factor_gt 0.1047
_refine_ls_wR_factor_ref 0.1069
_reflns_Friedel_coverage 0.0
_reflns_limit_h_max 11
_reflns_limit_h_min -11
_reflns_limit_k_max 11
_reflns_limit_k_min -11
_reflns_limit_l_max 13
_reflns_limit_l_min 0
_reflns_number_gt 3441
_reflns_number_total 3716
_reflns_threshold_expression I>=2u(I)
_cod_data_source_file c4cc09940k2.cif
_cod_data_source_block xstr0256
_cod_database_code 7116706
_chemical_oxdiff_formula 'C25 H26 N2 O1'
_chemical_oxdiff_usercomment SK413
_reflns_odcompleteness_completeness 96.81
_reflns_odcompleteness_iscentric 1
_reflns_odcompleteness_theta 66.49
_olex2_refinement_description
;
1. Fixed Uiso
 At 1.2 times of:
  All C(H) groups, All C(H,H) groups
 At 1.5 times of:
  All C(H,H,H) groups
2.a Secondary CH2 refined with riding coordinates:
 C2(H2a,H2b), C3(H3a,H3b), C4(H4a,H4b), C5(H5a,H5b)
2.b Aromatic/amide H refined with riding coordinates:
 C8(H8), C9(H9), C10(H10), C12(H12), C13(H13), C14(H14), C17(H17), C18(H18),
 C20(H20), C21(H21), C22(H22), C23(H23), C25(H25)
2.c Idealised Me refined as rotating group:
 C6(H6a,H6b,H6c)
;

loop_
_space_group_symop_id
_space_group_symop_operation_xyz
1 x,y,z
2 -x,-y,-z

loop_
_atom_site_label
_atom_site_type_symbol
_atom_site_fract_x
_atom_site_fract_y
_atom_site_fract_z
_atom_site_U_iso_or_equiv
_atom_site_adp_type
_atom_site_occupancy
_atom_site_refinement_flags_posn
O1 O 0.37167(8) 0.67664(9) 0.45774(7) 0.0374(2) Uani 1.000000 .
N1 N 0.61290(9) 0.71147(9) 0.48174(8) 0.0274(2) Uani 1.000000 .
N2 N 0.74653(9) 0.96633(9) 0.40639(8) 0.0287(2) Uani 1.000000 .
C1 C 0.48617(11) 0.68079(11) 0.41198(10) 0.0293(2) Uani 1.000000 .
C2 C 0.49622(11) 0.65059(12) 0.27686(10) 0.0332(3) Uani 1.000000 .
C3 C 0.35863(11) 0.66613(12) 0.20127(10) 0.0316(2) Uani 1.000000 .
C4 C 0.36854(12) 0.63718(12) 0.06534(10) 0.0350(3) Uani 1.000000 .
C5 C 0.23260(13) 0.65550(13) -0.01145(11) 0.0402(3) Uani 1.000000 .
C6 C 0.24403(17) 0.62495(18) -0.14664(13) 0.0591(4) Uani 1.000000 .
C7 C 0.74929(10) 0.71776(11) 0.43074(9) 0.0271(2) Uani 1.000000 .
C8 C 0.81516(11) 0.59977(12) 0.42121(10) 0.0321(2) Uani 1.000000 .
C9 C 0.95461(12) 0.61002(13) 0.38028(10) 0.0351(3) Uani 1.000000 .
C10 C 1.02440(11) 0.73687(13) 0.35043(10) 0.0342(3) Uani 1.000000 .
C11 C 0.95738(10) 0.86030(12) 0.35707(9) 0.0290(2) Uani 1.000000 .
C12 C 1.02412(11) 0.99460(13) 0.32735(10) 0.0342(3) Uani 1.000000 .
C13 C 0.95284(12) 1.10837(12) 0.33777(10) 0.0357(3) Uani 1.000000 .
C14 C 0.81383(11) 1.08934(12) 0.37793(10) 0.0323(2) Uani 1.000000 .
C15 C 0.81741(10) 0.85184(11) 0.39724(8) 0.0261(2) Uani 1.000000 .
C17 C 0.54232(11) 0.87407(11) 0.63915(10) 0.0293(2) Uani 1.000000 .
C18 C 0.55671(11) 0.92902(11) 0.75645(10) 0.0315(2) Uani 1.000000 .
C19 C 0.64896(11) 0.87862(11) 0.84715(10) 0.0306(2) Uani 1.000000 .
C20 C 0.67352(12) 0.93987(13) 0.96747(10) 0.0378(3) Uani 1.000000 .
C21 C 0.76561(14) 0.89012(14) 1.05147(11) 0.0445(3) Uani 1.000000 .
C22 C 0.83827(14) 0.77641(15) 1.01973(11) 0.0458(3) Uani 1.000000 .
C23 C 0.81764(13) 0.71510(13) 0.90450(11) 0.0386(3) Uani 1.000000 .
C24 C 0.72284(11) 0.76425(11) 0.81508(10) 0.0301(2) Uani 1.000000 .
C25 C 0.70315(11) 0.70642(11) 0.69345(10) 0.0290(2) Uani 1.000000 .
C26 C 0.61742(10) 0.76144(11) 0.60723(9) 0.0267(2) Uani 1.000000 .
H25 H 0.74912(11) 0.63013(11) 0.67205(10) 0.0348(3) Uiso 1.000000 R
H23 H 0.86634(13) 0.64029(13) 0.88450(11) 0.0463(3) Uiso 1.000000 R
H22 H 0.90058(14) 0.74291(15) 1.07749(11) 0.0549(4) Uiso 1.000000 R
H21 H 0.78044(14) 0.93148(14) 1.12998(11) 0.0534(4) Uiso 1.000000 R
H20 H 0.62624(12) 1.01499(13) 0.98949(10) 0.0453(3) Uiso 1.000000 R
H18 H 0.50484(11) 1.00109(11) 0.77731(10) 0.0378(3) Uiso 1.000000 R
H17 H 0.48341(11) 0.91051(11) 0.58042(10) 0.0351(3) Uiso 1.000000 R
H2a H 0.57362(11) 0.71501(12) 0.24819(10) 0.0399(3) Uiso 1.000000 R
H2b H 0.51838(11) 0.55517(12) 0.26467(10) 0.0399(3) Uiso 1.000000 R
H3a H 0.28145(11) 0.60112(12) 0.22956(10) 0.0379(3) Uiso 1.000000 R
H3b H 0.33606(11) 0.76128(12) 0.21414(10) 0.0379(3) Uiso 1.000000 R
H4a H 0.44719(12) 0.70076(12) 0.03761(10) 0.0420(3) Uiso 1.000000 R
H4b H 0.38921(12) 0.54134(12) 0.05247(10) 0.0420(3) Uiso 1.000000 R
H5a H 0.15365(13) 0.59243(13) 0.01642(11) 0.0482(3) Uiso 1.000000 R
H5b H 0.21228(13) 0.75159(13) 0.00052(11) 0.0482(3) Uiso 1.000000 R
H6a H 0.1564(5) 0.6380(13) -0.19126(18) 0.0887(6) Uiso 1.000000 GR
H6b H 0.3209(8) 0.6883(9) -0.1751(3) 0.0887(6) Uiso 1.000000 GR
H6c H 0.2620(13) 0.5292(4) -0.15923(18) 0.0887(6) Uiso 1.000000 GR
H8 H 0.76865(11) 0.51267(12) 0.44154(10) 0.0385(3) Uiso 1.000000 R
H9 H 0.99890(12) 0.52923(13) 0.37375(10) 0.0421(3) Uiso 1.000000 R
H10 H 1.11663(11) 0.74235(13) 0.32555(10) 0.0411(3) Uiso 1.000000 R
H12 H 1.11584(11) 1.00519(13) 0.30093(10) 0.0411(3) Uiso 1.000000 R
H13 H 0.99528(12) 1.19759(12) 0.31864(10) 0.0428(3) Uiso 1.000000 R
H14 H 0.76681(11) 1.16830(12) 0.38474(10) 0.0388(3) Uiso 1.000000 R

loop_
_atom_site_aniso_label
_atom_site_aniso_U_11
_atom_site_aniso_U_22
_atom_site_aniso_U_33
_atom_site_aniso_U_12
_atom_site_aniso_U_13
_atom_site_aniso_U_23
O1 0.0234(4) 0.0487(5) 0.0394(4) 0.0006(3) 0.0079(3) -0.0021(3)
N1 0.0222(4) 0.0328(4) 0.0279(4) 0.0049(3) 0.0041(3) 0.0035(3)
N2 0.0234(4) 0.0350(5) 0.0283(4) 0.0064(3) 0.0011(3) 0.0038(3)
C1 0.0237(5) 0.0301(5) 0.0342(5) 0.0026(4) 0.0044(4) 0.0027(4)
C2 0.0231(5) 0.0424(6) 0.0340(6) 0.0043(4) 0.0027(4) -0.0024(4)
C3 0.0238(5) 0.0333(5) 0.0374(6) 0.0037(4) 0.0017(4) -0.0016(4)
C4 0.0288(5) 0.0394(6) 0.0363(6) 0.0043(4) 0.0003(4) -0.0008(5)
C5 0.0370(6) 0.0371(6) 0.0455(7) 0.0058(5) -0.0061(5) 0.0021(5)
C6 0.0589(9) 0.0728(10) 0.0436(7) 0.0087(7) -0.0124(6) 0.0065(7)
C7 0.0211(5) 0.0375(6) 0.0232(5) 0.0063(4) 0.0012(4) 0.0026(4)
C8 0.0299(5) 0.0361(6) 0.0315(5) 0.0082(4) 0.0024(4) 0.0032(4)
C9 0.0317(5) 0.0425(6) 0.0343(6) 0.0173(5) 0.0036(4) 0.0004(4)
C10 0.0226(5) 0.0515(7) 0.0306(5) 0.0111(4) 0.0045(4) 0.0012(5)
C11 0.0214(5) 0.0432(6) 0.0226(5) 0.0058(4) 0.0005(4) 0.0018(4)
C12 0.0220(5) 0.0495(6) 0.0308(5) 0.0015(4) 0.0036(4) 0.0041(5)
C13 0.0299(5) 0.0392(6) 0.0364(6) -0.0012(4) 0.0017(4) 0.0053(5)
C14 0.0283(5) 0.0352(6) 0.0336(5) 0.0054(4) -0.0003(4) 0.0038(4)
C15 0.0207(5) 0.0374(6) 0.0204(4) 0.0064(4) -0.0006(3) 0.0020(4)
C17 0.0240(5) 0.0330(5) 0.0320(5) 0.0057(4) 0.0044(4) 0.0070(4)
C18 0.0266(5) 0.0323(5) 0.0370(6) 0.0056(4) 0.0077(4) 0.0019(4)
C19 0.0257(5) 0.0337(5) 0.0318(5) -0.0010(4) 0.0063(4) 0.0035(4)
C20 0.0344(6) 0.0420(6) 0.0360(6) 0.0005(5) 0.0064(5) -0.0029(5)
C21 0.0445(7) 0.0555(7) 0.0310(6) -0.0005(6) -0.0004(5) -0.0029(5)
C22 0.0465(7) 0.0549(8) 0.0347(6) 0.0061(6) -0.0072(5) 0.0074(5)
C23 0.0397(6) 0.0396(6) 0.0368(6) 0.0077(5) -0.0012(5) 0.0073(5)
C24 0.0269(5) 0.0322(5) 0.0309(5) 0.0009(4) 0.0041(4) 0.0068(4)
C25 0.0268(5) 0.0285(5) 0.0327(5) 0.0050(4) 0.0045(4) 0.0052(4)
C26 0.0220(5) 0.0297(5) 0.0286(5) 0.0013(4) 0.0056(4) 0.0050(4)

loop_
_atom_type_symbol
_atom_type_scat_dispersion_real
_atom_type_scat_dispersion_imag
_atom_type_scat_Cromer_Mann_a1
_atom_type_scat_Cromer_Mann_a2
_atom_type_scat_Cromer_Mann_a3
_atom_type_scat_Cromer_Mann_a4
_atom_type_scat_Cromer_Mann_b1
_atom_type_scat_Cromer_Mann_b2
_atom_type_scat_Cromer_Mann_b3
_atom_type_scat_Cromer_Mann_b4
_atom_type_scat_Cromer_Mann_c
_atom_type_scat_source
_atom_type_scat_dispersion_source
H 0.00000 0.00000 0.49300 0.32291 0.14019 0.04081 10.51090 26.12570 3.14236 57.79970 0.0030380000826 'International Tables Volume C Table 6.1.1.4 (pp. 500-502)' 'Henke, Gullikson and Davis, At. Data and Nucl. Data Tables, 1993, 54, 2'
C 0.01920 0.00962 2.31000 1.02000 1.58860 0.86500 20.84390 10.20750 0.56870 51.65120 0.215599998832 'International Tables Volume C Table 6.1.1.4 (pp. 500-502)' 'Henke, Gullikson and Davis, At. Data and Nucl. Data Tables, 1993, 54, 2'
O 0.05239 0.03377 3.04850 2.28680 1.54630 0.86700 13.27710 5.70110 0.32390 32.90890 0.250800013542 'International Tables Volume C Table 6.1.1.4 (pp. 500-502)' 'Henke, Gullikson and Davis, At. Data and Nucl. Data Tables, 1993, 54, 2'
N 0.03256 0.01839 12.21260 3.13220 2.01250 1.16630 0.00570 9.89330 28.99750 0.58260 -11.5290002823 'International Tables Volume C Table 6.1.1.4 (pp. 500-502)' 'Henke, Gullikson and Davis, At. Data and Nucl. Data Tables, 1993, 54, 2'

loop_
_exptl_crystal_face_index_h
_exptl_crystal_face_index_k
_exptl_crystal_face_index_l
_exptl_crystal_face_perp_dist
_exptl_oxdiff_crystal_face_indexfrac_h
_exptl_oxdiff_crystal_face_indexfrac_k
_exptl_oxdiff_crystal_face_indexfrac_l
_exptl_oxdiff_crystal_face_x
_exptl_oxdiff_crystal_face_y
_exptl_oxdiff_crystal_face_z
6 0 1 0.1731 6.0000 -0.0000 1.0000 -0.9141 0.2708 0.3194
-6 0 -1 0.1731 -6.0000 0.0000 -1.0000 0.9141 -0.2708 -0.3194
1 -6 0 0.3098 1.0000 -6.0000 0.0000 -0.3389 0.0275 -0.9064
-2 -4 5 0.2634 -2.0000 -4.0000 5.0000 0.2368 0.6628 -0.7210
2 4 -5 0.2634 2.0000 4.0000 -5.0000 -0.2368 -0.6628 0.7210
-4 -4 0 0.2910 -4.0000 -4.0000 0.0000 0.4931 -0.0830 -0.8491
3 5 0 0.2268 3.0000 5.0000 -0.0000 -0.3082 0.0603 0.9565
0 6 0 0.2522 0.0000 6.0000 -0.0000 0.1849 -0.0058 0.9589
5 -4 1 0.2656 5.0000 -4.0000 1.0000 -0.8833 0.2530 -0.3723
1 0 -7 0.1412 1.0000 0.0000 -7.0000 -0.2268 -0.9617 0.0200
-1 0 7 0.3085 -1.0000 -0.0000 7.0000 0.2268 0.9617 -0.0200
-2 -5 4 0.2296 -2.0000 -5.0000 4.0000 0.1956 0.5233 -0.8854
1 5 3 0.2817 1.0000 5.0000 3.0000 0.0311 0.4384 0.8655
-1 -2 7 0.2715 -1.0000 -2.0000 7.0000 0.1651 0.9636 -0.3396

loop_
_geom_angle_atom_site_label_1
_geom_angle_atom_site_label_2
_geom_angle_atom_site_label_3
_geom_angle
C7 N1 C1 122.74(8)
C26 N1 C1 121.34(8)
C26 N1 C7 115.22(8)
C15 N2 C14 117.35(9)
N1 C1 O1 121.35(10)
C2 C1 O1 122.23(9)
C2 C1 N1 116.41(9)
C3 C2 C1 112.45(9)
C4 C3 C2 112.69(9)
C5 C4 C3 113.14(9)
C6 C5 C4 112.38(11)
C8 C7 N1 120.69(9)
C15 C7 N1 118.30(9)
C15 C7 C8 120.90(9)
C9 C8 C7 119.98(10)
C10 C9 C8 120.75(10)
C11 C10 C9 120.39(10)
C12 C11 C10 123.02(9)
C15 C11 C10 119.59(10)
C15 C11 C12 117.38(10)
C13 C12 C11 119.30(10)
C14 C13 C12 119.19(10)
C13 C14 N2 123.94(10)
C7 C15 N2 118.83(9)
C11 C15 N2 122.83(9)
C11 C15 C7 118.34(9)
C26 C17 C18 119.76(9)
C19 C18 C17 121.45(10)
C20 C19 C18 122.75(10)
C24 C19 C18 118.56(10)
C24 C19 C20 118.67(10)
C21 C20 C19 120.96(11)
C22 C21 C20 120.32(11)
C23 C22 C21 120.35(11)
C24 C23 C22 120.77(11)
C23 C24 C19 118.94(10)
C25 C24 C19 118.89(9)
C25 C24 C23 122.12(10)
C26 C25 C24 120.84(10)
C17 C26 N1 120.04(9)
C25 C26 N1 119.37(9)
C25 C26 C17 120.41(9)

loop_
_geom_bond_atom_site_label_1
_geom_bond_atom_site_label_2
_geom_bond_distance
O1 C1 1.2242(13)
N1 C1 1.3727(13)
N1 C7 1.4396(12)
N1 C26 1.4385(13)
N2 C14 1.3183(14)
N2 C15 1.3631(13)
C1 C2 1.5126(15)
C2 C3 1.5248(14)
C3 C4 1.5190(15)
C4 C5 1.5247(15)
C5 C6 1.5160(19)
C7 C8 1.3647(15)
C7 C15 1.4270(15)
C8 C9 1.4185(15)
C9 C10 1.3626(17)
C10 C11 1.4149(15)
C11 C12 1.4117(16)
C11 C15 1.4210(13)
C12 C13 1.3606(16)
C13 C14 1.4100(15)
C17 C18 1.3653(15)
C17 C26 1.4156(14)
C18 C19 1.4178(15)
C19 C20 1.4183(15)
C19 C24 1.4226(15)
C20 C21 1.3658(18)
C21 C22 1.4094(19)
C22 C23 1.3667(17)
C23 C24 1.4182(15)
C24 C25 1.4185(15)
C25 C26 1.3680(14)
